data_4321755
loop_
_publ_author_name
'Dieter Sellmann'
'J\"urgen Utz'
'Frank W. Heinemann'

_publ_contact_author
; 
        Prof. Dr. D. Sellmann 
        Institut f\"ur Anorganische Chemie II 
        Universit\"at Erlangen-N\"urnberg 
        Egerlandstr. 1 
        D-91058 Erlangen 
        Bundesrepublik Deutschland 
;
_publ_contact_author_email SELLMANN@ANORGANIK.CHEMIE.UNI-ERLANGEN.DE
_publ_contact_author_fax '049 9131 85-7367'
_publ_contact_author_phone '049 9131 85-7360'
_publ_section_title
;
 Transition-Metal Complexes with Sulfur Ligands. 132.1 Electron-Rich Fe
 and Ru Complexes with [MN~2~S~3~] Cores Containing the New Pentadentate
 Ligand 'N~2~H~2~S~3~'^2-^ (= 2,2'-Bis(2-mercaptophenylamino)diethyl
 Sulfide(2-))
;
_journal_name_full 'Inorganic Chemistry'
_journal_page_first 459
_journal_page_last 466
_journal_paper_doi 10.1021/ic980383q
_journal_volume 38
_journal_year 1999
_chemical_formula_sum 'C33 H55 N2 O2 P Ru S3'
_chemical_formula_weight 740.01
_chemical_name_systematic
; 
 ? 
;
_space_group_IT_number 14
_symmetry_cell_setting monoclinic
_symmetry_space_group_name_Hall '-P 2ybc'
_symmetry_space_group_name_H-M 'P 1 21/c 1'
_atom_sites_solution_hydrogens 'difmap except THF geom'
_atom_sites_solution_primary direct
_atom_sites_solution_secondary difmap
_audit_creation_method SHELXL
_cell_angle_alpha 90.00
_cell_angle_beta 102.35(3)
_cell_angle_gamma 90.00
_cell_formula_units_Z 4
_cell_length_a 10.537(3)
_cell_length_b 24.437(7)
_cell_length_c 14.531(7)
_cell_measurement_reflns_used 18
_cell_measurement_temperature 200(2)
_cell_measurement_theta_max 14.0
_cell_measurement_theta_min 12.4
_cell_volume 3655(2)
_computing_cell_refinement 'P3 (Siemens Analytical X-Ray Instr., 1989)'
_computing_data_collection 'P3 (Siemens Analytical X-Ray Instr., 1989)'
_computing_data_reduction 'XDISK (Siemens Analytical X-Ray Instr. , 1989)'
_computing_molecular_graphics 'XP 5.03 (Siemens Analytical X-Ray Instr, 1994)'
_computing_publication_material 'CIFTAB (Sheldrick, 1993)'
_computing_structure_refinement 'SHELXL-93 (Sheldrick, 1993)'
_computing_structure_solution 'SHELXTL PLUS 4.21/V (Siemens An. X-Ray Instr., 1990)'
_diffrn_ambient_temperature 200(2)
_diffrn_measurement_device 'Siemens P4'
_diffrn_measurement_method 'profile data from \w-scans'
_diffrn_radiation_monochromator graphite
_diffrn_radiation_source 'fine-focus sealed tube'
_diffrn_radiation_type MoK\a
_diffrn_radiation_wavelength 0.71073
_diffrn_reflns_av_R_equivalents 0.0742
_diffrn_reflns_av_sigmaI/netI 0.1500
_diffrn_reflns_limit_h_max 13
_diffrn_reflns_limit_h_min -13
_diffrn_reflns_limit_k_max 31
_diffrn_reflns_limit_k_min -7
_diffrn_reflns_limit_l_max 18
_diffrn_reflns_limit_l_min -18
_diffrn_reflns_number 12031
_diffrn_reflns_theta_max 27.06
_diffrn_reflns_theta_min 2.15
_diffrn_standards_interval_count 100
_diffrn_standards_number 3
_exptl_absorpt_coefficient_mu 0.675
_exptl_crystal_colour brown
_exptl_crystal_density_diffrn 1.345
_exptl_crystal_description plate
_exptl_crystal_F_000 1560
_exptl_crystal_size_max 0.40
_exptl_crystal_size_mid 0.40
_exptl_crystal_size_min 0.20
_refine_diff_density_max 0.553
_refine_diff_density_min -0.621
_refine_diff_density_rms 0.075
_refine_ls_extinction_method none
_refine_ls_goodness_of_fit_all 0.716
_refine_ls_goodness_of_fit_obs 0.984
_refine_ls_hydrogen_treatment 'refall except THF'
_refine_ls_matrix_type full
_refine_ls_number_parameters 535
_refine_ls_number_reflns 8036
_refine_ls_number_restraints 30
_refine_ls_restrained_S_all 0.728
_refine_ls_restrained_S_obs 1.001
_refine_ls_R_factor_all 0.0910
_refine_ls_R_factor_obs 0.0429
_refine_ls_shift/esd_max 12.135
_refine_ls_shift/esd_mean 0.510
_refine_ls_structure_factor_coef Fsqd
_refine_ls_weighting_details 'w=1/[\s^2^(Fo^2^)+(0.0246P)^2^+0.0000P] where P=(Fo^2^+2Fc^2^)/3'
_refine_ls_weighting_scheme calc
_refine_ls_wR_factor_all 0.0889
_refine_ls_wR_factor_obs 0.0823
_reflns_number_observed 3914
_reflns_number_total 8036
_reflns_observed_criterion >2sigma(I)
_cod_data_source_file ic980383q_4.cif
_cod_data_source_block ju37
_cod_original_cell_volume 3655.0(23)
_cod_database_code 4321755

loop_
_symmetry_equiv_pos_as_xyz
'x, y, z'
'-x, y+1/2, -z+1/2'
'-x, -y, -z'
'x, -y-1/2, z-1/2'

loop_
_atom_site_aniso_label
_atom_site_aniso_U_11
_atom_site_aniso_U_22
_atom_site_aniso_U_33
_atom_site_aniso_U_23
_atom_site_aniso_U_13
_atom_site_aniso_U_12
Ru1 0.0321(2) 0.0358(2) 0.0240(2) -0.0043(2) 0.00664(14) -0.0040(2)
P1 0.0572(9) 0.0355(8) 0.0364(7) -0.0046(6) 0.0128(7) -0.0115(7)
S1 0.0320(7) 0.0509(8) 0.0324(6) -0.0077(6) 0.0033(5) -0.0052(6)
S2 0.0407(7) 0.0457(8) 0.0287(6) 0.0025(5) 0.0108(5) 0.0020(6)
S3 0.0383(7) 0.0563(8) 0.0298(5) -0.0052(6) 0.0115(5) -0.0105(7)
N1 0.042(2) 0.036(3) 0.026(2) -0.009(2) 0.003(2) -0.006(2)
N2 0.040(3) 0.061(4) 0.031(2) 0.006(2) 0.009(2) -0.002(2)
C10 0.038(3) 0.045(3) 0.034(2) -0.005(2) 0.008(2) 0.006(3)
C11 0.049(4) 0.063(4) 0.046(3) -0.008(3) 0.001(3) 0.014(3)
C12 0.090(5) 0.052(4) 0.052(4) 0.007(3) 0.002(4) 0.026(4)
C13 0.098(6) 0.038(4) 0.061(4) -0.001(3) 0.000(4) 0.008(4)
C14 0.078(5) 0.039(3) 0.041(3) -0.001(3) 0.005(3) -0.003(3)
C15 0.047(3) 0.042(3) 0.029(2) -0.002(2) 0.010(2) 0.006(3)
C16 0.072(4) 0.046(3) 0.026(2) -0.010(3) 0.006(3) 0.009(4)
C17 0.065(4) 0.060(4) 0.031(3) -0.011(3) 0.020(3) 0.010(3)
C20 0.039(3) 0.045(3) 0.040(3) -0.006(2) 0.012(2) -0.003(2)
C21 0.042(3) 0.101(5) 0.047(3) 0.005(3) 0.014(3) -0.004(3)
C22 0.044(4) 0.196(9) 0.070(5) 0.034(5) 0.027(4) 0.010(5)
C23 0.030(4) 0.313(15) 0.071(5) 0.051(7) -0.011(4) -0.018(7)
C24 0.040(3) 0.188(8) 0.049(3) 0.044(5) 0.011(3) 0.018(5)
C25 0.028(2) 0.064(3) 0.040(3) 0.008(3) 0.006(2) 0.006(3)
C26 0.045(3) 0.098(6) 0.030(3) 0.019(3) 0.008(2) 0.005(4)
C27 0.056(4) 0.059(4) 0.026(3) 0.003(3) 0.014(2) -0.015(3)
C30 0.078(5) 0.050(4) 0.093(5) -0.008(4) 0.041(4) -0.019(4)
C31 0.097(7) 0.129(8) 0.065(5) -0.019(5) 0.013(5) -0.049(6)
C32 0.217(15) 0.352(22) 0.206(12) -0.178(14) 0.167(12) -0.225(15)
C40 0.078(5) 0.045(4) 0.063(4) -0.002(3) -0.005(4) 0.002(4)
C41 0.073(5) 0.048(5) 0.113(7) -0.009(5) 0.001(5) 0.016(4)
C42 0.080(9) 0.086(8) 0.292(29) -0.028(16) -0.037(18) 0.025(7)
C50 0.054(4) 0.036(3) 0.044(3) -0.006(2) 0.014(3) -0.007(3)
C51 0.106(7) 0.049(4) 0.055(4) -0.022(3) 0.019(5) -0.027(5)
C52 0.110(8) 0.072(5) 0.062(4) -0.041(4) 0.022(5) -0.039(6)
O61 0.088(4) 0.368(12) 0.100(4) 0.065(6) 0.006(4) 0.011(6)
C62 0.109(9) 0.472(28) 0.479(23) 0.297(24) 0.035(13) -0.023(16)
C63 0.099(8) 0.278(20) 0.533(32) 0.148(21) -0.055(11) 0.038(12)
C64 0.206(13) 0.242(16) 0.160(9) -0.078(9) -0.101(9) 0.070(12)
C65 0.160(9) 0.403(20) 0.064(6) 0.030(8) 0.003(6) 0.084(11)
O71 0.284(11) 0.140(6) 0.223(7) 0.086(6) 0.040(8) -0.025(7)
C72 0.124(11) 0.451(30) 0.510(37) -0.280(28) 0.083(13) -0.058(13)
C73 0.184(16) 0.422(43) 0.319(24) -0.067(21) 0.093(12) -0.080(25)
C74 0.232(26) 0.595(35) 0.207(10) 0.154(14) 0.087(16) 0.075(28)
C75 0.133(11) 0.337(22) 0.381(20) 0.244(21) 0.095(13) 0.053(13)

loop_
_atom_site_label
_atom_site_type_symbol
_atom_site_fract_x
_atom_site_fract_y
_atom_site_fract_z
_atom_site_U_iso_or_equiv
_atom_site_thermal_displace_type
_atom_site_occupancy
_atom_site_calc_flag
_atom_site_refinement_flags
_atom_site_disorder_group
Ru1 Ru 0.70442(4) 0.29865(2) 0.76516(2) 0.03053(10) Uani 1 d . .
P1 P 0.75037(15) 0.38573(5) 0.81259(8) 0.0426(3) Uani 1 d . .
S1 S 0.89277(12) 0.26638(5) 0.87074(8) 0.0390(3) Uani 1 d . .
S2 S 0.56591(12) 0.28425(5) 0.87102(7) 0.0379(3) Uani 1 d . .
S3 S 0.80378(12) 0.30248(6) 0.63965(7) 0.0408(3) Uani 1 d . .
N1 N 0.6778(4) 0.2101(2) 0.7282(2) 0.0351(10) Uani 1 d . .
N2 N 0.5276(5) 0.3186(2) 0.6677(3) 0.0436(12) Uani 1 d . .
C10 C 0.8582(5) 0.1965(2) 0.8668(3) 0.0389(11) Uani 1 d . .
C11 C 0.9315(6) 0.1592(3) 0.9308(4) 0.054(2) Uani 1 d . .
C12 C 0.8999(7) 0.1051(3) 0.9323(4) 0.067(2) Uani 1 d . .
C13 C 0.7929(8) 0.0853(3) 0.8680(5) 0.068(2) Uani 1 d . .
C14 C 0.7193(6) 0.1203(2) 0.8037(4) 0.054(2) Uani 1 d . .
C15 C 0.7536(5) 0.1750(2) 0.8027(3) 0.0390(12) Uani 1 d . .
C16 C 0.7094(6) 0.1971(3) 0.6348(3) 0.0485(14) Uani 1 d . .
C17 C 0.8229(6) 0.2298(2) 0.6171(4) 0.051(2) Uani 1 d . .
C20 C 0.4207(5) 0.2857(2) 0.7903(3) 0.0405(12) Uani 1 d . .
C21 C 0.3057(6) 0.2704(3) 0.8177(4) 0.062(2) Uani 1 d . .
C22 C 0.1883(7) 0.2685(4) 0.7559(5) 0.102(3) Uani 1 d . .
C23 C 0.1830(7) 0.2864(5) 0.6639(5) 0.141(5) Uani 1 d . .
C24 C 0.2931(6) 0.3030(4) 0.6354(4) 0.092(3) Uani 1 d . .
C25 C 0.4095(4) 0.3017(2) 0.6968(3) 0.0445(12) Uani 1 d . .
C26 C 0.5338(6) 0.3078(3) 0.5692(4) 0.058(2) Uani 1 d . .
C27 C 0.6639(6) 0.3218(3) 0.5481(3) 0.0463(15) Uani 1 d . .
C30 C 0.8757(7) 0.4208(3) 0.7622(5) 0.070(2) Uani 1 d . .
C31 C 0.9990(9) 0.3962(4) 0.7859(5) 0.098(3) Uani 1 d . .
C32 C 1.0752(14) 0.4281(7) 0.7108(10) 0.240(10) Uani 1 d . .
C40 C 0.6259(7) 0.4387(3) 0.7827(5) 0.065(2) Uani 1 d . .
C41 C 0.5126(8) 0.4350(3) 0.8286(7) 0.081(2) Uani 1 d . .
C42 C 0.4167(15) 0.4826(6) 0.8079(15) 0.164(9) Uani 1 d . .
C50 C 0.8037(6) 0.3935(2) 0.9404(4) 0.0443(13) Uani 1 d . .
C51 C 0.8411(10) 0.4496(3) 0.9828(5) 0.070(2) Uani 1 d . .
C52 C 0.8768(11) 0.4497(4) 1.0869(5) 0.081(3) Uani 1 d . .
O61 O 0.5754(6) 0.6393(4) 0.8684(4) 0.188(4) Uani 1 d DU .
C62 C 0.6943(13) 0.6498(8) 0.8597(12) 0.357(13) Uani 1 d DU .
H62A H 0.7015(13) 0.6887(8) 0.8483(12) 0.536 Uiso 1 calc R .
H62B H 0.7102(13) 0.6305(8) 0.8049(12) 0.536 Uiso 1 calc R .
C63 C 0.7902(12) 0.6352(8) 0.9376(14) 0.322(13) Uani 1 d DU .
H63A H 0.8480(12) 0.6075(8) 0.9220(14) 0.483 Uiso 1 calc R .
H63B H 0.8405(12) 0.6667(8) 0.9652(14) 0.483 Uiso 1 calc R .
C64 C 0.7141(14) 0.6152(6) 0.9951(8) 0.224(7) Uani 1 d DU .
H64A H 0.7403(14) 0.5778(6) 1.0124(8) 0.336 Uiso 1 calc R .
H64B H 0.7287(14) 0.6367(6) 1.0525(8) 0.336 Uiso 1 calc R .
C65 C 0.5849(10) 0.6157(6) 0.9549(6) 0.212(6) Uani 1 d DU .
H65A H 0.5373(10) 0.6369(6) 0.9928(6) 0.318 Uiso 1 calc R .
H65B H 0.5503(10) 0.5788(6) 0.9485(6) 0.318 Uiso 1 calc R .
O71 O 0.5991(11) 0.5713(3) 0.4726(6) 0.218(4) Uani 1 d DU .
C72 C 0.7400(14) 0.5525(9) 0.5125(16) 0.359(16) Uani 1 d DU .
H72A H 0.7449(14) 0.5130(9) 0.5184(16) 0.539 Uiso 1 calc R .
H72B H 0.7974(14) 0.5645(9) 0.4724(16) 0.539 Uiso 1 calc R .
C73 C 0.7726(16) 0.5777(13) 0.6011(14) 0.302(16) Uani 1 d DU .
H73A H 0.8323(16) 0.5551(13) 0.6453(14) 0.453 Uiso 1 calc R .
H73B H 0.8125(16) 0.6131(13) 0.5967(14) 0.453 Uiso 1 calc R .
C74 C 0.6628(21) 0.5831(11) 0.6275(10) 0.339(13) Uani 1 d DU .
H74A H 0.6481(21) 0.6215(11) 0.6386(10) 0.508 Uiso 1 calc R .
H74B H 0.6673(21) 0.5637(11) 0.6863(10) 0.508 Uiso 1 calc R .
C75 C 0.5598(12) 0.5631(7) 0.5604(13) 0.278(10) Uani 1 d DU .
H75A H 0.4807(12) 0.5832(7) 0.5616(13) 0.417 Uiso 1 calc R .
H75B H 0.5456(12) 0.5246(7) 0.5709(13) 0.417 Uiso 1 calc R .
H1 H 0.5838(47) 0.2014(21) 0.7168(30) 0.065(16) Uiso 1 d . .
H2 H 0.5294(78) 0.3445(28) 0.6644(52) 0.130(36) Uiso 1 d . .
H11 H 1.0057(41) 0.1741(17) 0.9724(27) 0.034(13) Uiso 1 d . .
H12 H 0.9493(46) 0.0769(20) 0.9731(31) 0.053(15) Uiso 1 d . .
H13 H 0.7760(62) 0.0501(24) 0.8652(41) 0.094(24) Uiso 1 d . .
H14 H 0.6367(53) 0.1062(22) 0.7529(34) 0.089(19) Uiso 1 d . .
H16A H 0.6281(39) 0.2075(17) 0.5914(26) 0.033(11) Uiso 1 d . .
H16B H 0.7332(44) 0.1632(18) 0.6341(29) 0.042(14) Uiso 1 d . .
H17A H 0.8300(48) 0.2304(21) 0.5564(33) 0.063(17) Uiso 1 d . .
H17B H 0.8983(48) 0.2166(20) 0.6650(33) 0.066(18) Uiso 1 d . .
H21 H 0.3005(50) 0.2624(21) 0.8910(36) 0.078(18) Uiso 1 d . .
H22 H 0.1179(82) 0.2611(35) 0.7888(54) 0.178(35) Uiso 1 d . .
H23 H 0.1223(47) 0.2729(20) 0.6256(32) 0.047(16) Uiso 1 d . .
H24 H 0.2981(46) 0.3128(20) 0.5738(32) 0.066(16) Uiso 1 d . .
H26A H 0.4746(47) 0.3255(19) 0.5310(31) 0.055(16) Uiso 1 d . .
H26B H 0.5084(70) 0.2614(32) 0.5539(45) 0.152(31) Uiso 1 d . .
H27A H 0.6761(40) 0.3061(18) 0.4891(29) 0.043(13) Uiso 1 d . .
H27B H 0.6728(50) 0.3530(19) 0.5480(31) 0.047(18) Uiso 1 d . .
H30A H 0.8775(29) 0.4348(12) 0.6844(20) 0.008(8) Uiso 1 d . .
H30B H 0.8777(53) 0.4653(23) 0.7660(33) 0.094(18) Uiso 1 d . .
H31A H 1.0269(98) 0.3378(46) 0.7630(65) 0.296(47) Uiso 1 d . .
H31B H 1.0547(64) 0.4041(26) 0.8579(44) 0.117(25) Uiso 1 d . .
H32A H 1.1424(33) 0.4096(14) 0.7171(24) 0.064(9) Uiso 1 d . .
H32B H 1.1041(48) 0.4566(20) 0.7341(31) 0.147(15) Uiso 1 d . .
H32C H 1.0137(49) 0.4193(20) 0.6391(31) 0.205(16) Uiso 1 d . .
H40A H 0.5723(46) 0.4408(18) 0.7138(33) 0.063(15) Uiso 1 d . .
H40B H 0.6523(70) 0.4756(30) 0.8136(46) 0.117(29) Uiso 1 d . .
H41A H 0.5441(56) 0.4322(22) 0.8982(37) 0.051(21) Uiso 1 d . .
H41B H 0.4734(60) 0.4009(26) 0.8199(42) 0.091(25) Uiso 1 d . .
H42A H 0.3367(80) 0.4760(35) 0.8305(64) 0.225(42) Uiso 1 d . .
H42B H 0.3964(78) 0.4764(31) 0.7524(35) 0.077(17) Uiso 1 d . .
H42C H 0.4705(85) 0.5059(37) 0.8508(62) 0.138(45) Uiso 1 d . .
H50A H 0.8758(39) 0.3707(16) 0.9580(26) 0.024(12) Uiso 1 d . .
H50B H 0.7403(39) 0.3775(17) 0.9651(25) 0.019(12) Uiso 1 d . .
H51A H 0.7784(53) 0.4705(24) 0.9618(37) 0.061(24) Uiso 1 d . .
H51B H 0.8955(67) 0.4686(31) 0.9491(46) 0.106(30) Uiso 1 d . .
H52C H 0.9042(46) 0.4822(19) 1.1106(29) 0.035(14) Uiso 1 d . .
H52A H 0.9727(62) 0.4370(26) 1.1038(42) 0.112(28) Uiso 1 d . .
H52B H 0.8267(75) 0.4346(31) 1.1127(49) 0.107(37) Uiso 1 d . .

loop_
_atom_type_symbol
_atom_type_description
_atom_type_scat_dispersion_real
_atom_type_scat_dispersion_imag
_atom_type_scat_source
C C 0.0033 0.0016 'International Tables Vol C Tables 4.2.6.8 and 6.1.1.4'
H H 0.0000 0.0000 'International Tables Vol C Tables 4.2.6.8 and 6.1.1.4'
N N 0.0061 0.0033 'International Tables Vol C Tables 4.2.6.8 and 6.1.1.4'
P P 0.1023 0.0942 'International Tables Vol C Tables 4.2.6.8 and 6.1.1.4'
S S 0.1246 0.1234 'International Tables Vol C Tables 4.2.6.8 and 6.1.1.4'
Ru Ru -1.2594 0.8363 'International Tables Vol C Tables 4.2.6.8 and 6.1.1.4'
O O 0.0106 0.0060 'International Tables Vol C Tables 4.2.6.8 and 6.1.1.4'

loop_
_geom_angle_atom_site_label_1
_geom_angle_atom_site_label_2
_geom_angle_atom_site_label_3
_geom_angle
_geom_angle_site_symmetry_1
_geom_angle_site_symmetry_3
_geom_angle_publ_flag
N2 Ru1 N1 90.8(2) . . ?
N2 Ru1 P1 95.0(2) . . ?
N1 Ru1 P1 174.18(11) . . ?
N2 Ru1 S3 86.86(13) . . ?
N1 Ru1 S3 84.44(10) . . ?
P1 Ru1 S3 95.73(5) . . ?
N2 Ru1 S2 83.87(13) . . ?
N1 Ru1 S2 87.08(11) . . ?
P1 Ru1 S2 93.65(5) . . ?
S3 Ru1 S2 167.35(5) . . ?
N2 Ru1 S1 173.7(2) . . ?
N1 Ru1 S1 82.99(11) . . ?
P1 Ru1 S1 91.19(5) . . ?
S3 Ru1 S1 93.84(5) . . ?
S2 Ru1 S1 94.44(5) . . ?
C40 P1 C50 102.5(3) . . ?
C40 P1 C30 96.6(3) . . ?
C50 P1 C30 105.3(3) . . ?
C40 P1 Ru1 119.9(2) . . ?
C50 P1 Ru1 114.0(2) . . ?
C30 P1 Ru1 116.1(2) . . ?
C10 S1 Ru1 99.5(2) . . ?
C20 S2 Ru1 97.8(2) . . ?
C27 S3 C17 102.9(3) . . ?
C27 S3 Ru1 99.0(2) . . ?
C17 S3 Ru1 101.0(2) . . ?
C15 N1 C16 110.5(4) . . ?
C15 N1 Ru1 111.5(3) . . ?
C16 N1 Ru1 112.5(3) . . ?
C25 N2 C26 116.8(5) . . ?
C25 N2 Ru1 114.8(3) . . ?
C26 N2 Ru1 112.9(4) . . ?
C15 C10 C11 116.4(5) . . ?
C15 C10 S1 121.6(4) . . ?
C11 C10 S1 122.0(4) . . ?
C12 C11 C10 122.4(6) . . ?
C11 C12 C13 119.5(6) . . ?
C14 C13 C12 119.8(6) . . ?
C13 C14 C15 119.8(6) . . ?
C14 C15 C10 122.0(5) . . ?
C14 C15 N1 117.9(5) . . ?
C10 C15 N1 120.0(4) . . ?
N1 C16 C17 112.4(4) . . ?
C16 C17 S3 111.3(4) . . ?
C25 C20 C21 116.9(5) . . ?
C25 C20 S2 123.2(4) . . ?
C21 C20 S2 119.8(4) . . ?
C22 C21 C20 122.6(6) . . ?
C21 C22 C23 117.6(7) . . ?
C24 C23 C22 121.2(6) . . ?
C25 C24 C23 120.0(6) . . ?
C24 C25 C20 121.6(5) . . ?
C24 C25 N2 120.8(5) . . ?
C20 C25 N2 117.6(4) . . ?
N2 C26 C27 112.9(5) . . ?
C26 C27 S3 114.9(4) . . ?
C31 C30 P1 113.8(5) . . ?
C30 C31 C32 100.7(9) . . ?
C41 C40 P1 116.9(5) . . ?
C40 C41 C42 115.1(10) . . ?
C51 C50 P1 120.0(4) . . ?
C52 C51 C50 113.8(6) . . ?
C62 O61 C65 106.8(9) . . ?
O61 C62 C63 114.4(12) . . ?
C64 C63 C62 99.8(11) . . ?
C65 C64 C63 113.4(12) . . ?
C64 C65 O61 105.6(10) . . ?
C75 O71 C72 93.6(10) . . ?
C73 C72 O71 103.9(14) . . ?
C74 C73 C72 104.9(15) . . ?
C73 C74 C75 111.7(16) . . ?
C74 C75 O71 104.2(12) . . ?

loop_
_geom_bond_atom_site_label_1
_geom_bond_atom_site_label_2
_geom_bond_distance
_geom_bond_site_symmetry_2
_geom_bond_publ_flag
Ru1 N2 2.142(5) . ?
Ru1 N1 2.232(4) . ?
Ru1 P1 2.2573(15) . ?
Ru1 S3 2.2909(15) . ?
Ru1 S2 2.3623(15) . ?
Ru1 S1 2.369(2) . ?
P1 C40 1.828(7) . ?
P1 C50 1.832(5) . ?
P1 C30 1.853(6) . ?
S1 C10 1.745(5) . ?
S2 C20 1.718(5) . ?
S3 C27 1.823(6) . ?
S3 C17 1.825(6) . ?
N1 C15 1.476(6) . ?
N1 C16 1.499(6) . ?
N2 C25 1.456(6) . ?
N2 C26 1.470(7) . ?
C10 C15 1.385(6) . ?
C10 C11 1.408(7) . ?
C11 C12 1.366(8) . ?
C12 C13 1.389(9) . ?
C13 C14 1.378(8) . ?
C14 C15 1.384(7) . ?
C16 C17 1.505(8) . ?
C20 C25 1.395(6) . ?
C20 C21 1.404(7) . ?
C21 C22 1.366(8) . ?
C22 C23 1.396(9) . ?
C23 C24 1.373(9) . ?
C24 C25 1.354(7) . ?
C26 C27 1.507(8) . ?
C30 C31 1.407(10) . ?
C31 C32 1.679(13) . ?
C40 C41 1.490(10) . ?
C41 C42 1.529(14) . ?
C50 C51 1.520(7) . ?
C51 C52 1.479(9) . ?
O61 C62 1.311(12) . ?
O61 C65 1.366(9) . ?
C62 C63 1.39(2) . ?
C63 C64 1.37(2) . ?
C64 C65 1.362(12) . ?
O71 C75 1.437(13) . ?
O71 C72 1.54(2) . ?
C72 C73 1.40(2) . ?
C73 C74 1.30(2) . ?
C74 C75 1.38(2) . ?

loop_
_geom_torsion_atom_site_label_1
_geom_torsion_atom_site_label_2
_geom_torsion_atom_site_label_3
_geom_torsion_atom_site_label_4
_geom_torsion
_geom_torsion_site_symmetry_1
_geom_torsion_site_symmetry_2
_geom_torsion_site_symmetry_3
_geom_torsion_site_symmetry_4
_geom_torsion_publ_flag
N2 Ru1 P1 C40 13.3(3) . . . . ?
N1 Ru1 P1 C40 -167.9(11) . . . . ?
S3 Ru1 P1 C40 100.6(3) . . . . ?
S2 Ru1 P1 C40 -70.9(3) . . . . ?
S1 Ru1 P1 C40 -165.4(3) . . . . ?
N2 Ru1 P1 C50 135.3(3) . . . . ?
N1 Ru1 P1 C50 -46.0(11) . . . . ?
S3 Ru1 P1 C50 -137.4(2) . . . . ?
S2 Ru1 P1 C50 51.1(2) . . . . ?
S1 Ru1 P1 C50 -43.4(2) . . . . ?
N2 Ru1 P1 C30 -102.1(3) . . . . ?
N1 Ru1 P1 C30 76.6(11) . . . . ?
S3 Ru1 P1 C30 -14.8(3) . . . . ?
S2 Ru1 P1 C30 173.7(3) . . . . ?
S1 Ru1 P1 C30 79.2(3) . . . . ?
N2 Ru1 S1 C10 -1.5(12) . . . . ?
N1 Ru1 S1 C10 -13.7(2) . . . . ?
P1 Ru1 S1 C10 166.55(15) . . . . ?
S3 Ru1 S1 C10 -97.62(15) . . . . ?
S2 Ru1 S1 C10 72.80(15) . . . . ?
N2 Ru1 S2 C20 12.0(2) . . . . ?
N1 Ru1 S2 C20 -79.2(2) . . . . ?
P1 Ru1 S2 C20 106.6(2) . . . . ?
S3 Ru1 S2 C20 -31.2(3) . . . . ?
S1 Ru1 S2 C20 -161.9(2) . . . . ?
N2 Ru1 S3 C27 1.8(3) . . . . ?
N1 Ru1 S3 C27 92.9(2) . . . . ?
P1 Ru1 S3 C27 -93.0(2) . . . . ?
S2 Ru1 S3 C27 44.7(4) . . . . ?
S1 Ru1 S3 C27 175.5(2) . . . . ?
N2 Ru1 S3 C17 -103.3(3) . . . . ?
N1 Ru1 S3 C17 -12.2(2) . . . . ?
P1 Ru1 S3 C17 161.9(2) . . . . ?
S2 Ru1 S3 C17 -60.4(3) . . . . ?
S1 Ru1 S3 C17 70.3(2) . . . . ?
N2 Ru1 N1 C15 -159.3(3) . . . . ?
P1 Ru1 N1 C15 21.9(12) . . . . ?
S3 Ru1 N1 C15 113.9(3) . . . . ?
S2 Ru1 N1 C15 -75.5(3) . . . . ?
S1 Ru1 N1 C15 19.4(3) . . . . ?
N2 Ru1 N1 C16 75.9(4) . . . . ?
P1 Ru1 N1 C16 -102.9(10) . . . . ?
S3 Ru1 N1 C16 -10.9(3) . . . . ?
S2 Ru1 N1 C16 159.7(3) . . . . ?
S1 Ru1 N1 C16 -105.5(3) . . . . ?
N1 Ru1 N2 C25 72.0(4) . . . . ?
P1 Ru1 N2 C25 -108.1(4) . . . . ?
S3 Ru1 N2 C25 156.4(4) . . . . ?
S2 Ru1 N2 C25 -15.0(4) . . . . ?
S1 Ru1 N2 C25 59.9(14) . . . . ?
N1 Ru1 N2 C26 -65.4(5) . . . . ?
P1 Ru1 N2 C26 114.5(5) . . . . ?
S3 Ru1 N2 C26 19.0(5) . . . . ?
S2 Ru1 N2 C26 -152.3(5) . . . . ?
S1 Ru1 N2 C26 -77.5(13) . . . . ?
Ru1 S1 C10 C15 8.4(4) . . . . ?
Ru1 S1 C10 C11 -169.0(4) . . . . ?
C15 C10 C11 C12 -2.0(8) . . . . ?
S1 C10 C11 C12 175.5(5) . . . . ?
C10 C11 C12 C13 0.9(9) . . . . ?
C11 C12 C13 C14 -0.3(10) . . . . ?
C12 C13 C14 C15 0.9(10) . . . . ?
C13 C14 C15 C10 -2.1(8) . . . . ?
C13 C14 C15 N1 175.6(5) . . . . ?
C11 C10 C15 C14 2.6(7) . . . . ?
S1 C10 C15 C14 -174.9(4) . . . . ?
C11 C10 C15 N1 -175.1(4) . . . . ?
S1 C10 C15 N1 7.4(6) . . . . ?
C16 N1 C15 C14 -72.4(6) . . . . ?
Ru1 N1 C15 C14 161.7(4) . . . . ?
C16 N1 C15 C10 105.4(5) . . . . ?
Ru1 N1 C15 C10 -20.6(5) . . . . ?
C15 N1 C16 C17 -88.4(6) . . . . ?
Ru1 N1 C16 C17 37.0(6) . . . . ?
N1 C16 C17 S3 -49.3(6) . . . . ?
C27 S3 C17 C16 -66.2(4) . . . . ?
Ru1 S3 C17 C16 35.8(4) . . . . ?
Ru1 S2 C20 C25 -10.1(5) . . . . ?
Ru1 S2 C20 C21 170.3(4) . . . . ?
C25 C20 C21 C22 3.1(10) . . . . ?
S2 C20 C21 C22 -177.2(6) . . . . ?
C20 C21 C22 C23 -4.8(13) . . . . ?
C21 C22 C23 C24 3.0(16) . . . . ?
C22 C23 C24 C25 0.4(17) . . . . ?
C23 C24 C25 C20 -2.1(13) . . . . ?
C23 C24 C25 N2 179.3(8) . . . . ?
C21 C20 C25 C24 0.5(9) . . . . ?
S2 C20 C25 C24 -179.2(6) . . . . ?
C21 C20 C25 N2 179.0(5) . . . . ?
S2 C20 C25 N2 -0.6(7) . . . . ?
C26 N2 C25 C24 -32.7(9) . . . . ?
Ru1 N2 C25 C24 -168.3(6) . . . . ?
C26 N2 C25 C20 148.8(6) . . . . ?
Ru1 N2 C25 C20 13.1(7) . . . . ?
C25 N2 C26 C27 -174.7(6) . . . . ?
Ru1 N2 C26 C27 -38.2(7) . . . . ?
N2 C26 C27 S3 41.0(8) . . . . ?
C17 S3 C27 C26 81.0(6) . . . . ?
Ru1 S3 C27 C26 -22.5(5) . . . . ?
C40 P1 C30 C31 169.6(6) . . . . ?
C50 P1 C30 C31 64.7(6) . . . . ?
Ru1 P1 C30 C31 -62.4(6) . . . . ?
P1 C30 C31 C32 167.5(5) . . . . ?
C50 P1 C40 C41 -59.3(6) . . . . ?
C30 P1 C40 C41 -166.6(6) . . . . ?
Ru1 P1 C40 C41 68.1(6) . . . . ?
P1 C40 C41 C42 175.2(9) . . . . ?
C40 P1 C50 C51 -50.3(7) . . . . ?
C30 P1 C50 C51 50.2(7) . . . . ?
Ru1 P1 C50 C51 178.6(6) . . . . ?
P1 C50 C51 C52 177.6(7) . . . . ?
C65 O61 C62 C63 -0.7(24) . . . . ?
O61 C62 C63 C64 -0.7(27) . . . . ?
C62 C63 C64 C65 1.9(26) . . . . ?
C63 C64 C65 O61 -2.5(22) . . . . ?
C62 O61 C65 C64 1.8(18) . . . . ?
C75 O71 C72 C73 -43.0(22) . . . . ?
O71 C72 C73 C74 28.3(33) . . . . ?
C72 C73 C74 C75 -0.4(39) . . . . ?
C73 C74 C75 O71 -29.9(31) . . . . ?
C72 O71 C75 C74 41.8(18) . . . . ?
